data_1540738
loop_
_publ_author_name
'Mazaheripour, Amir'
'Dibble, David J.'
'Umerani, Mehran J.'
'Park, Young S.'
'Lopez, Robert'
'Laidlaw, Dylan'
'Vargas, Eriberto'
'Ziller, Joseph W.'
'Gorodetsky, Alon A.'

_publ_section_title
;
 An Aza-Diels-Alder Approach to Crowded Benzoquinolines.
;
_journal_issue 2
_journal_name_full 'Organic letters'
_journal_page_first 156
_journal_page_last 159
_journal_paper_doi 10.1021/acs.orglett.5b02939
_journal_volume 18
_journal_year 2016
_chemical_formula_sum 'C33 H24 Br N3 O'
_chemical_formula_weight 558.46
_chemical_name_systematic
; 
 ? 
;
_space_group_crystal_system monoclinic
_space_group_IT_number 14
_space_group_name_Hall '-P 2ybc'
_space_group_name_H-M_alt 'P 1 21/c 1'
_symmetry_space_group_name_Hall '-P 2ybc'
_symmetry_space_group_name_H-M 'P 1 21/c 1'
_atom_sites_solution_hydrogens mixed
_atom_sites_solution_primary direct
_atom_sites_solution_secondary difmap
_audit_creation_method SHELXL-2013
_cell_angle_alpha 90
_cell_angle_beta 107.9090(10)
_cell_angle_gamma 90
_cell_formula_units_Z 4
_cell_length_a 11.0816(6)
_cell_length_b 26.6736(15)
_cell_length_c 9.2178(5)
_cell_measurement_reflns_used 9952
_cell_measurement_temperature 143(2)
_cell_measurement_theta_max 28.25
_cell_measurement_theta_min 2.46
_cell_volume 2592.6(2)
_computing_cell_refinement 'Bruker SAINT'
_computing_data_collection 'Bruker APEX2'
_computing_data_reduction 'Bruker SAINT'
_computing_molecular_graphics 'Bruker SHELXTL'
_computing_publication_material 'Bruker SHELXTL'
_computing_structure_refinement 'SHELXL-2013 (Sheldrick, 2013)'
_computing_structure_solution 'SHELXS-97 (Sheldrick, 2008)'
_diffrn_ambient_temperature 143(2)
_diffrn_measured_fraction_theta_full 0.999
_diffrn_measured_fraction_theta_max 0.999
_diffrn_measurement_device_type 'Bruker APEX-II CCD'
_diffrn_measurement_method '\f and \w scans'
_diffrn_radiation_type MoK\a
_diffrn_radiation_wavelength 0.71073
_diffrn_reflns_av_R_equivalents 0.0244
_diffrn_reflns_av_unetI/netI 0.0185
_diffrn_reflns_laue_measured_fraction_full 0.999
_diffrn_reflns_laue_measured_fraction_max 0.999
_diffrn_reflns_limit_h_max 14
_diffrn_reflns_limit_h_min -14
_diffrn_reflns_limit_k_max 33
_diffrn_reflns_limit_k_min -33
_diffrn_reflns_limit_l_max 11
_diffrn_reflns_limit_l_min -11
_diffrn_reflns_number 28711
_diffrn_reflns_point_group_measured_fraction_full 0.999
_diffrn_reflns_point_group_measured_fraction_max 0.999
_diffrn_reflns_theta_full 25.500
_diffrn_reflns_theta_max 26.731
_diffrn_reflns_theta_min 1.527
_exptl_absorpt_coefficient_mu 1.618
_exptl_absorpt_correction_T_max 0.8549
_exptl_absorpt_correction_T_min 0.5642
_exptl_absorpt_correction_type numerical
_exptl_absorpt_process_details 'Bruker SADABS'
_exptl_crystal_colour colorless
_exptl_crystal_density_diffrn 1.431
_exptl_crystal_density_meas ?
_exptl_crystal_density_method not_measured
_exptl_crystal_description prism
_exptl_crystal_F_000 1144
_exptl_crystal_size_max 0.483
_exptl_crystal_size_mid 0.228
_exptl_crystal_size_min 0.130
_refine_diff_density_max 0.458
_refine_diff_density_min -0.381
_refine_diff_density_rms 0.052
_refine_ls_extinction_method none
_refine_ls_goodness_of_fit_ref 1.040
_refine_ls_hydrogen_treatment mixed
_refine_ls_matrix_type full
_refine_ls_number_parameters 428
_refine_ls_number_reflns 5506
_refine_ls_number_restraints 0
_refine_ls_restrained_S_all 1.040
_refine_ls_R_factor_all 0.0329
_refine_ls_R_factor_gt 0.0276
_refine_ls_shift/su_max 0.000
_refine_ls_shift/su_mean 0.000
_refine_ls_structure_factor_coef Fsqd
_refine_ls_weighting_details
; 
 w=1/[\s^2^(Fo^2^)+(0.0388P)^2^+1.2529P] 
 where P=(Fo^2^+2Fc^2^)/3 
;
_refine_ls_weighting_scheme calc
_refine_ls_wR_factor_gt 0.0698
_refine_ls_wR_factor_ref 0.0722
_reflns_Friedel_coverage 0.000
_reflns_number_gt 4880
_reflns_number_total 5506
_reflns_threshold_expression 'I > 2\s(I)'
_cod_data_source_file ol5b02939_si_002.cif
_cod_data_source_block aag4
_cod_depositor_comments
;
The following automatic conversions were performed:

'_exptl_crystal_density_meas' value 'not_measured' was changed to '?'
- the value is perceived as not measured.

Automatic conversion script
Id: cif_fix_values 4268 2015-11-12 08:31:59Z antanas 

 Adding full bibliography for 1540738--1540739.cif.
;
_cod_database_code 1540738
_shelx_space_group_comment
; 
The symmetry employed for this shelxl refinement is uniquely defined 
by the following loop, which should always be used as a source of 
symmetry information in preference to the above space-group names. 
They are only intended as comments. 
;
_shelx_estimated_absorpt_t_min 0.509
_shelx_estimated_absorpt_t_max 0.817
_shelxl_version_number 2013-2

loop_
_space_group_symop_operation_xyz
'x, y, z'
'-x, y+1/2, -z+1/2'
'-x, -y, -z'
'x, -y-1/2, z-1/2'

loop_
_atom_site_label
_atom_site_type_symbol
_atom_site_fract_x
_atom_site_fract_y
_atom_site_fract_z
_atom_site_U_iso_or_equiv
_atom_site_adp_type
_atom_site_occupancy
_atom_site_site_symmetry_order
_atom_site_calc_flag
_atom_site_refinement_flags_posn
_atom_site_refinement_flags_adp
Br1 Br 0.40981(2) 0.06450(2) 1.08960(2) 0.02547(7) Uani 1 1 d . .
O1 O 0.34721(18) 0.26870(5) 0.53377(16) 0.0456(4) Uani 1 1 d . .
N1 N 0.13708(12) -0.06546(5) 0.54845(15) 0.0158(3) Uani 1 1 d . .
N2 N 0.28589(14) 0.23067(5) 0.30494(16) 0.0197(3) Uani 1 1 d . .
N3 N 0.8286(2) 0.22334(9) 1.4078(3) 0.0668(7) Uani 1 1 d . .
C1 C 0.13165(15) 0.00323(6) 0.37998(18) 0.0177(3) Uani 1 1 d . .
C2 C 0.19461(14) 0.03423(6) 0.49852(18) 0.0156(3) Uani 1 1 d . .
C3 C 0.23016(14) 0.01454(6) 0.64858(17) 0.0158(3) Uani 1 1 d . .
C4 C 0.29659(15) 0.04347(6) 0.78011(18) 0.0187(3) Uani 1 1 d . .
C5 C 0.32524(15) 0.02341(6) 0.92087(18) 0.0189(3) Uani 1 1 d . .
C6 C 0.29384(15) -0.02740(6) 0.94747(18) 0.0194(3) Uani 1 1 d . .
C7 C 0.32514(17) -0.04916(7) 1.0944(2) 0.0248(4) Uani 1 1 d . .
C8 C 0.29647(18) -0.09833(7) 1.1119(2) 0.0289(4) Uani 1 1 d . .
C9 C 0.23594(18) -0.12783(7) 0.9851(2) 0.0271(4) Uani 1 1 d . .
C10 C 0.20356(16) -0.10762(6) 0.84093(19) 0.0212(3) Uani 1 1 d . .
C11 C 0.23143(15) -0.05712(6) 0.81908(18) 0.0176(3) Uani 1 1 d . .
C12 C 0.19751(14) -0.03574(6) 0.66715(17) 0.0157(3) Uani 1 1 d . .
C13 C 0.10499(14) -0.04684(6) 0.40774(17) 0.0166(3) Uani 1 1 d . .
C14 C 0.04400(15) -0.08216(6) 0.28133(18) 0.0185(3) Uani 1 1 d . .
C15 C 0.05100(16) -0.13360(6) 0.3099(2) 0.0222(3) Uani 1 1 d . .
C16 C -0.00277(18) -0.16740(7) 0.1936(2) 0.0288(4) Uani 1 1 d . .
C17 C -0.06347(19) -0.15057(8) 0.0476(2) 0.0315(4) Uani 1 1 d . .
C18 C -0.07129(18) -0.09972(8) 0.0177(2) 0.0289(4) Uani 1 1 d . .
C19 C -0.01824(17) -0.06556(7) 0.1336(2) 0.0235(4) Uani 1 1 d . .
C20 C 0.22380(15) 0.08677(6) 0.46350(17) 0.0164(3) Uani 1 1 d . .
C21 C 0.12926(16) 0.12186(6) 0.42509(19) 0.0196(3) Uani 1 1 d . .
C22 C 0.15110(16) 0.17025(6) 0.37675(19) 0.0205(3) Uani 1 1 d . .
C23 C 0.26652(16) 0.18257(6) 0.36268(17) 0.0180(3) Uani 1 1 d . .
C24 C 0.36839(15) 0.14764(6) 0.40248(17) 0.0167(3) Uani 1 1 d . .
C25 C 0.48911(16) 0.15865(6) 0.38806(19) 0.0204(3) Uani 1 1 d . .
C26 C 0.58564(16) 0.12454(7) 0.42951(19) 0.0218(3) Uani 1 1 d . .
C27 C 0.56644(16) 0.07761(6) 0.48820(19) 0.0204(3) Uani 1 1 d . .
C28 C 0.45029(16) 0.06522(6) 0.50083(18) 0.0181(3) Uani 1 1 d . .
C29 C 0.34755(15) 0.09927(6) 0.45744(17) 0.0158(3) Uani 1 1 d . .
C30 C 0.32684(18) 0.27038(6) 0.3952(2) 0.0240(4) Uani 1 1 d . .
C31 C 0.3476(2) 0.31754(7) 0.3172(2) 0.0301(4) Uani 1 1 d . .
C32 C 0.7554(2) 0.24026(8) 1.3084(3) 0.0422(5) Uani 1 1 d . .
C33 C 0.6620(3) 0.26296(13) 1.1818(3) 0.0723(9) Uani 1 1 d . .
H33A H 0.6132 0.2876 1.2195 0.108 Uiso 1 1 calc R U
H33B H 0.6047 0.2371 1.1234 0.108 Uiso 1 1 calc R U
H33C H 0.7042 0.2797 1.1161 0.108 Uiso 1 1 calc R U
H2A H 0.288(2) 0.2316(8) 0.218(3) 0.028(6) Uiso 1 1 d . .
H1A H 0.1113(17) 0.0156(7) 0.279(2) 0.019(5) Uiso 1 1 d . .
H4A H 0.3211(19) 0.0770(8) 0.765(2) 0.027(5) Uiso 1 1 d . .
H7A H 0.3669(18) -0.0284(7) 1.179(2) 0.021(5) Uiso 1 1 d . .
H8A H 0.316(2) -0.1123(8) 1.209(3) 0.034(6) Uiso 1 1 d . .
H9A H 0.2168(18) -0.1604(8) 0.994(2) 0.019(5) Uiso 1 1 d . .
H10A H 0.1648(18) -0.1266(7) 0.754(2) 0.020(5) Uiso 1 1 d . .
H15A H 0.0918(17) -0.1454(7) 0.411(2) 0.023(5) Uiso 1 1 d . .
H16A H 0.003(2) -0.2006(10) 0.214(3) 0.042(6) Uiso 1 1 d . .
H17A H -0.097(2) -0.1726(9) -0.029(3) 0.045(7) Uiso 1 1 d . .
H18A H -0.117(2) -0.0873(9) -0.079(3) 0.044(6) Uiso 1 1 d . .
H19A H -0.027(2) -0.0313(8) 0.110(2) 0.030(5) Uiso 1 1 d . .
H21A H 0.0514(19) 0.1130(7) 0.431(2) 0.022(5) Uiso 1 1 d . .
H22A H 0.0852(19) 0.1942(8) 0.353(2) 0.025(5) Uiso 1 1 d . .
H25A H 0.4999(17) 0.1898(7) 0.346(2) 0.020(5) Uiso 1 1 d . .
H26A H 0.6624(19) 0.1314(7) 0.419(2) 0.021(5) Uiso 1 1 d . .
H27A H 0.6317(19) 0.0540(7) 0.513(2) 0.021(5) Uiso 1 1 d . .
H28A H 0.4374(18) 0.0348(8) 0.542(2) 0.021(5) Uiso 1 1 d . .
H31A H 0.423(2) 0.3328(10) 0.373(3) 0.045(7) Uiso 1 1 d . .
H31B H 0.283(3) 0.3391(12) 0.316(3) 0.069(9) Uiso 1 1 d . .
H31C H 0.356(2) 0.3127(9) 0.223(3) 0.045(7) Uiso 1 1 d . .

loop_
_atom_site_aniso_label
_atom_site_aniso_U_11
_atom_site_aniso_U_22
_atom_site_aniso_U_33
_atom_site_aniso_U_23
_atom_site_aniso_U_13
_atom_site_aniso_U_12
Br1 0.03014(11) 0.02636(10) 0.01768(9) -0.00605(6) 0.00409(7) -0.00189(7)
O1 0.0950(13) 0.0249(7) 0.0233(7) -0.0036(5) 0.0276(8) -0.0096(8)
N1 0.0135(6) 0.0163(6) 0.0179(7) 0.0005(5) 0.0053(5) -0.0004(5)
N2 0.0279(8) 0.0164(7) 0.0159(7) 0.0042(5) 0.0083(6) -0.0007(6)
N3 0.0733(16) 0.0477(13) 0.0731(16) 0.0234(12) 0.0131(13) 0.0006(12)
C1 0.0170(7) 0.0190(8) 0.0173(8) 0.0023(6) 0.0052(6) 0.0005(6)
C2 0.0137(7) 0.0157(7) 0.0188(7) 0.0014(6) 0.0072(6) 0.0008(6)
C3 0.0137(7) 0.0174(7) 0.0171(7) -0.0001(6) 0.0058(6) 0.0010(6)
C4 0.0202(8) 0.0165(8) 0.0203(8) -0.0012(6) 0.0075(6) -0.0004(6)
C5 0.0185(8) 0.0206(8) 0.0171(7) -0.0047(6) 0.0048(6) -0.0014(6)
C6 0.0186(8) 0.0224(8) 0.0185(8) 0.0006(6) 0.0076(6) 0.0015(6)
C7 0.0265(9) 0.0296(9) 0.0174(8) 0.0016(7) 0.0055(7) 0.0014(7)
C8 0.0340(10) 0.0340(10) 0.0185(8) 0.0093(7) 0.0076(7) 0.0007(8)
C9 0.0317(10) 0.0234(9) 0.0266(9) 0.0079(7) 0.0094(8) -0.0013(7)
C10 0.0215(8) 0.0214(8) 0.0205(8) 0.0018(7) 0.0060(7) -0.0019(7)
C11 0.0157(7) 0.0191(8) 0.0190(8) 0.0029(6) 0.0071(6) 0.0012(6)
C12 0.0124(7) 0.0185(8) 0.0172(7) 0.0013(6) 0.0057(6) 0.0015(6)
C13 0.0138(7) 0.0188(7) 0.0180(8) -0.0004(6) 0.0060(6) 0.0002(6)
C14 0.0163(8) 0.0211(8) 0.0190(8) -0.0020(6) 0.0069(6) -0.0021(6)
C15 0.0231(8) 0.0223(8) 0.0211(8) -0.0017(7) 0.0066(7) -0.0020(7)
C16 0.0315(10) 0.0229(9) 0.0322(10) -0.0069(8) 0.0100(8) -0.0045(8)
C17 0.0309(10) 0.0361(11) 0.0266(9) -0.0124(8) 0.0077(8) -0.0085(8)
C18 0.0267(9) 0.0388(11) 0.0185(8) -0.0027(7) 0.0031(7) -0.0032(8)
C19 0.0229(9) 0.0256(9) 0.0207(8) -0.0003(7) 0.0049(7) -0.0004(7)
C20 0.0197(8) 0.0154(7) 0.0142(7) 0.0000(6) 0.0056(6) -0.0017(6)
C21 0.0168(8) 0.0211(8) 0.0220(8) 0.0019(6) 0.0076(6) -0.0011(6)
C22 0.0212(8) 0.0181(8) 0.0221(8) 0.0027(6) 0.0064(7) 0.0037(7)
C23 0.0240(8) 0.0148(8) 0.0154(7) 0.0009(6) 0.0063(6) -0.0007(6)
C24 0.0204(8) 0.0159(7) 0.0139(7) -0.0011(6) 0.0053(6) -0.0013(6)
C25 0.0239(8) 0.0178(8) 0.0209(8) -0.0005(6) 0.0090(7) -0.0056(6)
C26 0.0190(8) 0.0242(9) 0.0240(8) -0.0029(7) 0.0092(7) -0.0047(7)
C27 0.0188(8) 0.0204(8) 0.0215(8) -0.0010(6) 0.0056(7) 0.0011(7)
C28 0.0209(8) 0.0157(8) 0.0178(8) 0.0007(6) 0.0063(6) -0.0001(6)
C29 0.0185(8) 0.0163(7) 0.0128(7) -0.0008(6) 0.0049(6) -0.0017(6)
C30 0.0365(10) 0.0171(8) 0.0222(8) 0.0006(6) 0.0149(7) 0.0014(7)
C31 0.0490(13) 0.0175(9) 0.0276(10) 0.0008(7) 0.0172(9) -0.0031(8)
C32 0.0550(14) 0.0281(11) 0.0481(13) 0.0074(9) 0.0229(11) 0.0007(10)
C33 0.0626(18) 0.092(2) 0.0601(18) 0.0240(16) 0.0149(15) 0.0103(16)

loop_
_atom_type_symbol
_atom_type_description
_atom_type_scat_dispersion_real
_atom_type_scat_dispersion_imag
_atom_type_scat_source
C C 0.0033 0.0016 'International Tables Vol C Tables 4.2.6.8 and 6.1.1.4'
H H 0.0000 0.0000 'International Tables Vol C Tables 4.2.6.8 and 6.1.1.4'
N N 0.0061 0.0033 'International Tables Vol C Tables 4.2.6.8 and 6.1.1.4'
O O 0.0106 0.0060 'International Tables Vol C Tables 4.2.6.8 and 6.1.1.4'
Br Br -0.2901 2.4595 'International Tables Vol C Tables 4.2.6.8 and 6.1.1.4'

loop_
_geom_angle_atom_site_label_1
_geom_angle_atom_site_label_2
_geom_angle_atom_site_label_3
_geom_angle
C13 N1 C12 119.19(13)
C30 N2 C23 122.68(14)
C2 C1 C13 120.59(15)
C1 C2 C3 118.22(14)
C1 C2 C20 118.81(14)
C3 C2 C20 122.97(14)
C12 C3 C2 117.72(14)
C12 C3 C4 119.47(14)
C2 C3 C4 122.81(14)
C5 C4 C3 120.52(15)
C4 C5 C6 122.68(15)
C4 C5 Br1 118.07(12)
C6 C5 Br1 119.24(12)
C7 C6 C11 118.90(15)
C7 C6 C5 123.27(15)
C11 C6 C5 117.81(14)
C8 C7 C6 120.54(17)
C7 C8 C9 120.59(16)
C10 C9 C8 120.20(17)
C9 C10 C11 120.58(16)
C10 C11 C6 119.19(15)
C10 C11 C12 120.68(15)
C6 C11 C12 120.13(14)
N1 C12 C3 122.73(14)
N1 C12 C11 117.92(14)
C3 C12 C11 119.34(14)
N1 C13 C1 121.53(15)
N1 C13 C14 116.56(14)
C1 C13 C14 121.87(14)
C15 C14 C19 118.59(15)
C15 C14 C13 119.27(15)
C19 C14 C13 122.12(15)
C16 C15 C14 120.50(17)
C17 C16 C15 120.42(18)
C18 C17 C16 119.69(17)
C17 C18 C19 120.30(17)
C18 C19 C14 120.49(17)
C21 C20 C29 119.87(14)
C21 C20 C2 119.86(14)
C29 C20 C2 120.06(14)
C20 C21 C22 121.06(15)
C23 C22 C21 120.48(15)
C22 C23 C24 120.69(14)
C22 C23 N2 120.24(15)
C24 C23 N2 119.06(14)
C25 C24 C23 122.55(14)
C25 C24 C29 118.72(14)
C23 C24 C29 118.72(14)
C26 C25 C24 121.13(15)
C25 C26 C27 120.16(16)
C28 C27 C26 120.37(16)
C27 C28 C29 121.16(15)
C28 C29 C20 122.54(14)
C28 C29 C24 118.40(14)
C20 C29 C24 119.05(14)
O1 C30 N2 122.50(16)
O1 C30 C31 121.52(16)
N2 C30 C31 115.98(15)
N3 C32 C33 178.9(3)

loop_
_geom_bond_atom_site_label_1
_geom_bond_atom_site_label_2
_geom_bond_distance
Br1 C5 1.8978(16)
O1 C30 1.227(2)
N1 C13 1.331(2)
N1 C12 1.350(2)
N2 C30 1.337(2)
N2 C23 1.430(2)
N3 C32 1.115(3)
C1 C2 1.377(2)
C1 C13 1.408(2)
C2 C3 1.417(2)
C2 C20 1.496(2)
C3 C12 1.413(2)
C3 C4 1.435(2)
C4 C5 1.348(2)
C5 C6 1.439(2)
C6 C7 1.415(2)
C6 C11 1.416(2)
C7 C8 1.371(3)
C8 C9 1.398(3)
C9 C10 1.376(2)
C10 C11 1.410(2)
C11 C12 1.451(2)
C13 C14 1.489(2)
C14 C15 1.395(2)
C14 C19 1.396(2)
C15 C16 1.387(2)
C16 C17 1.382(3)
C17 C18 1.381(3)
C18 C19 1.390(3)
C20 C21 1.368(2)
C20 C29 1.429(2)
C21 C22 1.410(2)
C22 C23 1.365(2)
C23 C24 1.422(2)
C24 C25 1.415(2)
C24 C29 1.431(2)
C25 C26 1.366(2)
C26 C27 1.406(2)
C27 C28 1.368(2)
C28 C29 1.414(2)
C30 C31 1.502(2)
C32 C33 1.435(4)
